data_4334760
loop_
_publ_author_name
'A. L. Johnson'
'A. J. Kingsley'
'G. Kociok-K\"ohn'
'K. C. Molloy'
'A. L. Sudlow'

_publ_section_title
;
 Inorganic and Organozinc Fluorocarboxylates: Synthesis, Structure and
 Materials Chemistry
;
_journal_name_full 'Inorganic Chemistry'
_journal_page_first 5515
_journal_page_last 5526
_journal_paper_doi 10.1021/ic400420h
_journal_volume 52
_journal_year 2013
_chemical_formula_moiety 'C44 H24 F60 O28 Zn10'
_chemical_formula_sum 'C44 H24 F60 O28 Zn10'
_chemical_formula_weight 2794.33
_chemical_name_systematic
;
 ?
;
_space_group_IT_number 14
_symmetry_cell_setting monoclinic
_symmetry_space_group_name_Hall '-P 2yn'
_symmetry_space_group_name_H-M 'P 1 21/n 1'
_atom_sites_solution_hydrogens geom
_atom_sites_solution_primary direct
_atom_sites_solution_secondary difmap
_audit_creation_method SHELXL-97
_cell_angle_alpha 90.00
_cell_angle_beta 97.699(3)
_cell_angle_gamma 90.00
_cell_formula_units_Z 2
_cell_length_a 10.3599(4)
_cell_length_b 20.8103(10)
_cell_length_c 19.4299(10)
_cell_measurement_reflns_used 90438
_cell_measurement_temperature 150(2)
_cell_measurement_theta_max 25.485
_cell_measurement_theta_min 2.910
_cell_volume 4151.2(3)
_computing_cell_refinement 'HKL Scalepack (Otwinski & Minor, 1997)'
_computing_data_collection 'Collect (Nonius BV, 1997-2000)'
_computing_data_reduction
;
 DENZO-SCALEPACK Z. Otwinowski and W. Minor, " 
 Processing of x-ray Diffraction Data Collected in Oscillation Mode ", 
 Methods in Enzymology, Volume 276: Macromolecular Crystallography, 
 part A, p.307-326, 1997,C.W. Carter, Jr. & R. M. Sweet, Eds., Academic Press.
;
_computing_molecular_graphics 'ORTEP3 for Windows - Farrugia, L. J. J. Appl. Crystallogr. 1997, 30, 565'
_computing_publication_material
;
 'WinGX publication routines, Farrugia, 
 L. J., J. Appl. Crystallogr., 1999, 32, 837-838
;
_computing_structure_refinement
;
 SHELXL97 -Program for Crystal Structure Analysis (Release 97-2). 
 Sheldrick, G.M., Instit\"ut f\"ur Anorganische Chemie der Universit\"at, 
 Tammanstrasse 4, D-3400 G\"ottingen, Germany, 1998 
;
_computing_structure_solution
; 
 SIR97- Altomare A., Burla M.C., Camalli M., Cascarano G.L., Giacovazzo C. , 
 Guagliardi A., Moliterni A.G.G., Polidori G.,Spagna R. 
 (1999) J. Appl. Cryst. 32, 115-119
;
_diffrn_ambient_temperature 150(2)
_diffrn_measured_fraction_theta_full 0.982
_diffrn_measured_fraction_theta_max 0.982
_diffrn_measurement_device_type 'Nonius Kappa CCD'
_diffrn_measurement_method '348 1.1 degree images with \w scans'
_diffrn_radiation_monochromator graphite
_diffrn_radiation_source 'fine-focus sealed tube'
_diffrn_radiation_type MoK\a
_diffrn_radiation_wavelength 0.71073
_diffrn_reflns_av_R_equivalents 0.3187
_diffrn_reflns_av_sigmaI/netI 0.1519
_diffrn_reflns_limit_h_max 12
_diffrn_reflns_limit_h_min -12
_diffrn_reflns_limit_k_max 24
_diffrn_reflns_limit_k_min -24
_diffrn_reflns_limit_l_max 23
_diffrn_reflns_limit_l_min -23
_diffrn_reflns_number 41678
_diffrn_reflns_theta_full 25.03
_diffrn_reflns_theta_max 25.03
_diffrn_reflns_theta_min 3.62
_diffrn_standards_decay_% 0
_diffrn_standards_number 0
_exptl_absorpt_coefficient_mu 3.041
_exptl_absorpt_correction_type none
_exptl_crystal_density_diffrn 2.236
_exptl_crystal_description block
_exptl_crystal_F_000 2704
_exptl_crystal_size_max 0.10
_exptl_crystal_size_mid 0.10
_exptl_crystal_size_min 0.10
_refine_diff_density_max 1.081
_refine_diff_density_min -1.113
_refine_diff_density_rms 0.193
_refine_ls_extinction_coef 0.0006(4)
_refine_ls_extinction_expression Fc^*^=kFc[1+0.001xFc^2^\l^3^/sin(2\q)]^-1/4^
_refine_ls_extinction_method SHELXL
_refine_ls_goodness_of_fit_ref 1.073
_refine_ls_hydrogen_treatment constr
_refine_ls_matrix_type full
_refine_ls_number_parameters 707
_refine_ls_number_reflns 7213
_refine_ls_number_restraints 2
_refine_ls_restrained_S_all 1.073
_refine_ls_R_factor_all 0.1422
_refine_ls_R_factor_gt 0.0736
_refine_ls_shift/su_max 0.001
_refine_ls_shift/su_mean 0.000
_refine_ls_structure_factor_coef Fsqd
_refine_ls_weighting_details 'calc w=1/[\s^2^(Fo^2^)+(0.0688P)^2^+19.7774P] where P=(Fo^2^+2Fc^2^)/3'
_refine_ls_weighting_scheme calc
_refine_ls_wR_factor_gt 0.1702
_refine_ls_wR_factor_ref 0.2132
_reflns_number_gt 4200
_reflns_number_total 7213
_reflns_threshold_expression >2sigma(I)
_cod_data_source_file ic400420h_si_001_1.cif
_cod_data_source_block h09kcm13
_cod_database_code 4334760

loop_
_symmetry_equiv_pos_as_xyz
'x, y, z'
'-x+1/2, y+1/2, -z+1/2'
'-x, -y, -z'
'x-1/2, -y-1/2, z-1/2'

loop_
_atom_site_label
_atom_site_type_symbol
_atom_site_fract_x
_atom_site_fract_y
_atom_site_fract_z
_atom_site_U_iso_or_equiv
_atom_site_adp_type
_atom_site_occupancy
_atom_site_symmetry_multiplicity
_atom_site_calc_flag
_atom_site_refinement_flags
_atom_site_disorder_assembly
_atom_site_disorder_group
Zn1 Zn 0.37086(13) 0.00107(6) 0.23013(6) 0.0329(3) Uani 1 1 d . . .
Zn2 Zn 0.26169(12) 0.03528(6) 0.08553(6) 0.0321(3) Uani 1 1 d . . .
Zn3 Zn 0.47474(12) -0.08924(6) 0.10884(6) 0.0324(3) Uani 1 1 d . . .
Zn4 Zn 0.06335(13) -0.02068(7) 0.19303(7) 0.0413(4) Uani 1 1 d . . .
Zn5 Zn 0.48013(15) -0.04222(6) 0.38877(7) 0.0439(4) Uani 1 1 d . . .
F1 F 0.276(3) 0.0109(16) 0.4610(18) 0.052(7) Uani 0.50 1 d P A 1
F2 F 0.104(3) -0.0427(11) 0.4380(10) 0.088(7) Uani 0.50 1 d PD A 1
F3 F -0.035(3) 0.0540(18) 0.4040(12) 0.138(12) Uani 0.50 1 d P A 1
F4 F 0.158(9) 0.118(2) 0.396(2) 0.22(5) Uani 0.50 1 d P A 1
F5 F 0.098(4) 0.0771(17) 0.4951(15) 0.123(13) Uani 0.50 1 d P A 1
F1A F 0.264(6) 0.005(3) 0.449(3) 0.15(2) Uani 0.50 1 d P B 2
F2A F 0.052(2) 0.0058(16) 0.4279(13) 0.108(9) Uani 0.50 1 d P B 2
F3A F 0.075(4) 0.125(2) 0.3778(19) 0.115(14) Uani 0.50 1 d P B 2
F4A F 0.278(5) 0.1200(18) 0.398(2) 0.144(17) Uani 0.50 1 d P B 2
F5A F 0.152(3) 0.1164(15) 0.4813(9) 0.105(10) Uani 0.50 1 d P B 2
F6 F 0.711(2) 0.1399(9) 0.4009(7) 0.067(7) Uani 0.73(5) 1 d P C 1
F7 F 0.5650(13) 0.1935(6) 0.3324(13) 0.065(6) Uani 0.73(5) 1 d P C 1
F6A F 0.623(9) 0.167(3) 0.397(3) 0.10(3) Uani 0.27(5) 1 d P C 2
F7A F 0.585(6) 0.1851(19) 0.288(3) 0.09(2) Uani 0.27(5) 1 d PD C 2
F8 F 0.7856(10) 0.0886(5) 0.2764(6) 0.093(3) Uani 1 1 d . . .
F9 F 0.6751(14) 0.1630(6) 0.2229(6) 0.111(4) Uani 1 1 d . . .
F10 F 0.8299(10) 0.1849(5) 0.3104(6) 0.095(3) Uani 1 1 d . . .
F11 F 0.8372(9) -0.0721(5) 0.2881(5) 0.077(3) Uani 1 1 d . . .
F12 F 0.7208(9) -0.0848(5) 0.3704(4) 0.075(2) Uani 1 1 d . . .
F13 F 0.8567(14) -0.1875(6) 0.3589(6) 0.128(5) Uani 1 1 d . . .
F14 F 0.6542(13) -0.2062(5) 0.3178(6) 0.108(4) Uani 1 1 d . . .
F15 F 0.8021(12) -0.1939(5) 0.2488(5) 0.098(4) Uani 1 1 d . . .
F16 F 0.1818(8) -0.1256(4) -0.1049(4) 0.068(2) Uani 1 1 d . . .
F17 F 0.0130(7) -0.0931(3) -0.0599(4) 0.0551(18) Uani 1 1 d . . .
F18 F 0.0161(10) -0.2182(4) -0.0654(5) 0.080(3) Uani 1 1 d . . .
F19 F 0.0668(10) -0.1867(4) 0.0411(5) 0.082(3) Uani 1 1 d . . .
F20 F 0.2123(10) -0.2241(4) -0.0165(6) 0.096(3) Uani 1 1 d . . .
F21 F 0.0583(7) -0.1748(4) 0.1896(5) 0.065(2) Uani 1 1 d . . .
F22 F 0.2051(8) -0.2464(3) 0.1744(4) 0.062(2) Uani 1 1 d . . .
F23 F 0.1298(10) -0.2516(4) 0.2993(5) 0.079(3) Uani 1 1 d . . .
F24 F 0.3314(10) -0.2158(5) 0.3045(5) 0.094(3) Uani 1 1 d . . .
F25 F 0.1747(13) -0.1512(4) 0.3184(5) 0.100(4) Uani 1 1 d . . .
F26 F 0.5679(8) -0.1977(3) 0.0833(4) 0.054(2) Uani 1 1 d . . .
F27 F 0.7785(8) -0.2084(3) 0.0745(4) 0.0548(19) Uani 1 1 d . . .
F28 F 0.5882(10) -0.2973(3) 0.0085(5) 0.074(3) Uani 1 1 d . . .
F29 F 0.7211(11) -0.2539(4) -0.0532(5) 0.082(3) Uani 1 1 d . . .
F30 F 0.5204(9) -0.2206(4) -0.0606(4) 0.072(2) Uani 1 1 d . . .
O1 O 0.4326(7) 0.0026(3) 0.1318(4) 0.0302(15) Uani 1 1 d . . .
O2 O 0.2069(8) 0.0468(3) 0.1789(4) 0.0372(17) Uani 1 1 d . . .
O3 O 0.0845(9) -0.0028(4) 0.2964(4) 0.049(2) Uani 1 1 d . . .
O4 O 0.3025(8) -0.0092(4) 0.3267(4) 0.0422(19) Uani 1 1 d . . .
O5 O 0.5586(9) 0.0419(4) 0.3772(4) 0.048(2) Uani 1 1 d . . .
O6 O 0.4780(8) 0.0762(3) 0.2699(4) 0.0405(18) Uani 1 1 d . . .
O7 O 0.5132(8) -0.0627(3) 0.2783(4) 0.0389(18) Uani 1 1 d . . .
O8 O 0.6202(8) -0.0961(4) 0.1916(4) 0.0385(18) Uani 1 1 d . . .
O9 O 0.3331(8) -0.1012(4) 0.0239(4) 0.044(2) Uani 1 1 d . . .
O10 O 0.1687(7) -0.0314(3) 0.0312(4) 0.0381(18) Uani 1 1 d . . .
O11 O 0.3712(8) -0.1533(3) 0.1586(4) 0.0438(19) Uani 1 1 d . . .
O12 O 0.2422(8) -0.0788(3) 0.1957(4) 0.0381(18) Uani 1 1 d . . .
O13 O 0.6008(7) -0.0811(3) 0.0389(4) 0.0332(17) Uani 1 1 d . . .
O14 O 0.7287(8) -0.1161(3) -0.0375(4) 0.0383(18) Uani 1 1 d . . .
C1 C 0.5440(11) 0.0453(5) 0.1251(6) 0.039(3) Uani 1 1 d . . .
H1A H 0.5610 0.0458 0.0767 0.058 Uiso 1 1 calc R . .
H1B H 0.6213 0.0295 0.1549 0.058 Uiso 1 1 calc R . .
H1C H 0.5237 0.0889 0.1393 0.058 Uiso 1 1 calc R . .
C2 C 0.1775(12) 0.1131(5) 0.1991(7) 0.044(3) Uani 1 1 d . . .
H2A H 0.2360 0.1431 0.1797 0.066 Uiso 1 1 calc R . .
H2B H 0.1900 0.1166 0.2498 0.066 Uiso 1 1 calc R . .
H2C H 0.0870 0.1235 0.1811 0.066 Uiso 1 1 calc R . .
C3 C 0.1847(11) -0.0008(6) 0.3387(6) 0.044(3) Uani 1 1 d . . .
C4 C 0.165(4) 0.0071(15) 0.415(2) 0.054(10) Uiso 0.50 1 d PD A 1
C5 C 0.106(5) 0.068(2) 0.426(2) 0.081(10) Uiso 0.50 1 d P A 1
C4A C 0.166(4) 0.027(2) 0.4128(18) 0.053(9) Uiso 0.50 1 d P B 2
C5A C 0.163(5) 0.099(2) 0.420(3) 0.074(12) Uiso 0.50 1 d P B 2
C6 C 0.5475(12) 0.0797(5) 0.3268(6) 0.041(3) Uani 1 1 d . C .
C7 C 0.6373(14) 0.1411(6) 0.3377(7) 0.049(3) Uani 1 1 d D . .
C8 C 0.7393(18) 0.1441(9) 0.2874(13) 0.095(7) Uani 1 1 d . C .
C9 C 0.6093(11) -0.0866(5) 0.2535(6) 0.038(3) Uani 1 1 d . . .
C10 C 0.7347(13) -0.1030(7) 0.3053(6) 0.050(3) Uani 1 1 d . . .
C11 C 0.7658(18) -0.1750(9) 0.3084(9) 0.077(5) Uani 1 1 d . . .
C12 C 0.2195(11) -0.0810(5) 0.0106(6) 0.035(2) Uani 1 1 d . . .
C13 C 0.1289(12) -0.1210(6) -0.0442(6) 0.046(3) Uani 1 1 d . . .
C14 C 0.1054(13) -0.1893(6) -0.0205(8) 0.054(3) Uani 1 1 d . . .
C15 C 0.2742(11) -0.1357(5) 0.1856(6) 0.038(3) Uani 1 1 d . . .
C16 C 0.1831(14) -0.1895(5) 0.2071(7) 0.046(3) Uani 1 1 d . . .
C17 C 0.2089(17) -0.2020(6) 0.2836(8) 0.063(4) Uani 1 1 d . . .
C18 C 0.6618(10) -0.1234(5) 0.0121(5) 0.030(2) Uani 1 1 d . . .
C19 C 0.6594(11) -0.1929(5) 0.0396(6) 0.037(3) Uani 1 1 d . . .
C20 C 0.6212(14) -0.2430(5) -0.0174(6) 0.046(3) Uani 1 1 d . . .
C21 C -0.0904(12) -0.0445(6) 0.1308(7) 0.048(3) Uani 1 1 d . . .
H21A H -0.1202 -0.0870 0.1437 0.072 Uiso 1 1 calc R . .
H21B H -0.0697 -0.0458 0.0831 0.072 Uiso 1 1 calc R . .
H21C H -0.1593 -0.0128 0.1341 0.072 Uiso 1 1 calc R . .
C22 C 0.4715(17) -0.1113(6) 0.4525(6) 0.060(4) Uani 1 1 d . . .
H22A H 0.4434 -0.0948 0.4954 0.090 Uiso 1 1 calc R . .
H22B H 0.5576 -0.1311 0.4632 0.090 Uiso 1 1 calc R . .
H22C H 0.4089 -0.1435 0.4318 0.090 Uiso 1 1 calc R . .

loop_
_atom_site_aniso_label
_atom_site_aniso_U_11
_atom_site_aniso_U_22
_atom_site_aniso_U_33
_atom_site_aniso_U_23
_atom_site_aniso_U_13
_atom_site_aniso_U_12
Zn1 0.0347(7) 0.0356(6) 0.0288(7) 0.0009(5) 0.0059(5) -0.0007(5)
Zn2 0.0340(7) 0.0327(6) 0.0299(7) 0.0016(5) 0.0057(5) -0.0002(5)
Zn3 0.0335(7) 0.0322(6) 0.0327(7) 0.0002(5) 0.0085(5) 0.0005(5)
Zn4 0.0352(8) 0.0492(8) 0.0401(8) 0.0011(6) 0.0074(6) -0.0051(6)
Zn5 0.0531(9) 0.0457(8) 0.0328(8) 0.0026(6) 0.0057(6) -0.0025(6)
F1 0.053(12) 0.074(14) 0.028(14) -0.016(10) 0.006(9) 0.003(11)
F2 0.111(19) 0.113(17) 0.050(11) 0.006(11) 0.045(12) -0.028(14)
F3 0.094(19) 0.26(4) 0.059(14) -0.050(18) 0.005(13) 0.05(2)
F4 0.49(15) 0.10(3) 0.07(3) 0.02(2) 0.09(6) 0.17(8)
F5 0.16(3) 0.15(3) 0.071(18) -0.001(16) 0.064(18) 0.04(2)
F1A 0.21(5) 0.22(5) 0.028(17) 0.00(2) 0.01(2) 0.13(4)
F2A 0.070(15) 0.17(3) 0.097(18) 0.024(17) 0.041(13) 0.028(17)
F3A 0.13(2) 0.13(3) 0.08(2) -0.029(18) -0.030(15) 0.091(19)
F4A 0.25(5) 0.080(18) 0.10(2) -0.034(15) -0.01(3) 0.07(3)
F5A 0.13(2) 0.16(3) 0.015(10) -0.030(12) -0.002(11) 0.088(19)
F6 0.076(13) 0.077(10) 0.043(8) -0.004(6) -0.014(7) -0.040(9)
F7 0.064(8) 0.041(7) 0.091(17) -0.022(7) 0.010(8) 0.007(5)
F6A 0.12(7) 0.08(4) 0.11(4) -0.06(3) 0.06(4) -0.05(4)
F7A 0.14(4) 0.017(17) 0.12(5) 0.01(2) 0.01(4) -0.027(19)
F8 0.070(7) 0.074(6) 0.140(10) -0.022(6) 0.035(6) -0.011(5)
F9 0.147(12) 0.109(9) 0.076(8) -0.001(6) 0.008(8) -0.041(8)
F10 0.065(6) 0.082(6) 0.138(9) -0.006(6) 0.008(6) -0.035(5)
F11 0.052(5) 0.109(7) 0.069(6) 0.017(5) 0.002(4) -0.015(5)
F12 0.072(6) 0.117(7) 0.032(4) -0.005(4) -0.009(4) 0.015(5)
F13 0.139(11) 0.152(11) 0.086(8) 0.049(7) -0.009(7) 0.076(9)
F14 0.138(11) 0.073(6) 0.114(9) 0.049(6) 0.022(8) 0.012(6)
F15 0.118(9) 0.090(7) 0.089(7) 0.002(5) 0.021(6) 0.056(6)
F16 0.071(6) 0.090(6) 0.044(5) -0.018(4) 0.015(4) -0.026(5)
F17 0.038(4) 0.055(4) 0.069(5) -0.006(3) -0.004(4) -0.003(3)
F18 0.084(7) 0.047(5) 0.100(7) -0.009(4) -0.018(5) -0.016(4)
F19 0.106(8) 0.085(6) 0.057(6) 0.010(4) 0.014(5) -0.040(5)
F20 0.081(7) 0.041(4) 0.157(10) -0.003(5) -0.016(7) 0.005(4)
F21 0.039(4) 0.067(5) 0.090(6) 0.028(4) 0.009(4) -0.011(4)
F22 0.080(6) 0.041(4) 0.069(5) -0.007(3) 0.027(4) -0.015(4)
F23 0.108(8) 0.061(5) 0.075(6) 0.026(4) 0.034(5) -0.018(5)
F24 0.077(7) 0.114(8) 0.085(7) 0.047(6) -0.015(5) -0.011(6)
F25 0.202(13) 0.051(5) 0.057(6) -0.002(4) 0.049(7) -0.018(6)
F26 0.075(5) 0.038(4) 0.055(5) 0.005(3) 0.035(4) 0.000(3)
F27 0.060(5) 0.046(4) 0.056(5) 0.014(3) -0.003(4) 0.004(3)
F28 0.116(8) 0.028(4) 0.082(6) 0.003(3) 0.025(5) -0.020(4)
F29 0.126(9) 0.053(5) 0.076(6) -0.020(4) 0.049(6) 0.003(5)
F30 0.083(7) 0.062(5) 0.064(6) -0.003(4) -0.015(5) -0.013(4)
O1 0.026(4) 0.030(4) 0.035(4) -0.002(3) 0.007(3) 0.001(3)
O2 0.043(5) 0.032(4) 0.037(4) -0.001(3) 0.009(3) 0.000(3)
O3 0.043(5) 0.064(5) 0.043(5) 0.002(4) 0.015(4) 0.000(4)
O4 0.044(5) 0.049(5) 0.034(4) -0.003(3) 0.006(4) 0.004(4)
O5 0.061(6) 0.045(5) 0.036(5) -0.005(4) 0.007(4) -0.006(4)
O6 0.045(5) 0.037(4) 0.039(5) -0.003(3) 0.007(4) 0.002(3)
O7 0.042(5) 0.041(4) 0.035(4) 0.011(3) 0.008(4) 0.003(3)
O8 0.036(4) 0.049(4) 0.032(5) 0.000(3) 0.008(3) 0.004(3)
O9 0.042(5) 0.042(4) 0.049(5) -0.011(3) 0.013(4) -0.003(4)
O10 0.036(4) 0.037(4) 0.041(5) -0.002(3) 0.005(3) 0.002(3)
O11 0.052(5) 0.035(4) 0.047(5) -0.002(3) 0.017(4) -0.006(4)
O12 0.041(5) 0.035(4) 0.040(5) 0.004(3) 0.009(4) -0.001(3)
O13 0.036(4) 0.027(4) 0.038(4) 0.002(3) 0.010(3) 0.004(3)
O14 0.044(5) 0.040(4) 0.033(4) 0.003(3) 0.012(4) 0.008(3)
C1 0.039(7) 0.037(6) 0.044(7) 0.000(5) 0.015(5) -0.008(5)
C2 0.046(7) 0.031(6) 0.059(8) -0.009(5) 0.016(6) 0.010(5)
C3 0.032(7) 0.073(8) 0.028(6) 0.003(5) 0.009(5) 0.003(6)
C6 0.038(7) 0.042(6) 0.042(7) -0.003(5) 0.005(6) -0.005(5)
C7 0.056(8) 0.046(7) 0.045(8) -0.009(6) 0.007(6) -0.003(6)
C8 0.058(11) 0.062(11) 0.16(2) -0.024(11) 0.011(12) -0.024(9)
C9 0.032(6) 0.040(6) 0.042(7) 0.001(5) 0.004(5) 0.004(5)
C10 0.040(7) 0.075(9) 0.034(7) 0.005(6) -0.001(5) 0.009(6)
C11 0.076(12) 0.085(11) 0.075(12) 0.025(9) 0.024(10) 0.045(10)
C12 0.029(6) 0.047(6) 0.031(6) -0.002(5) 0.008(5) -0.012(5)
C13 0.047(8) 0.057(7) 0.032(7) -0.003(5) 0.002(5) -0.005(6)
C14 0.035(7) 0.053(8) 0.069(10) 0.003(6) -0.014(6) -0.007(6)
C15 0.035(6) 0.048(7) 0.030(6) 0.001(5) 0.005(5) -0.006(5)
C16 0.064(9) 0.024(5) 0.053(8) 0.000(5) 0.013(6) -0.005(5)
C17 0.078(11) 0.040(7) 0.073(10) 0.014(7) 0.018(9) -0.005(7)
C18 0.022(5) 0.032(5) 0.036(6) 0.008(4) 0.004(4) 0.005(4)
C19 0.042(7) 0.042(6) 0.030(6) 0.009(5) 0.013(5) 0.003(5)
C20 0.059(8) 0.036(6) 0.042(7) -0.006(5) 0.007(6) 0.001(6)
C21 0.040(7) 0.053(7) 0.051(8) 0.008(6) 0.010(6) 0.000(5)
C22 0.108(13) 0.051(7) 0.024(7) 0.003(5) 0.020(7) -0.007(7)

loop_
_atom_type_symbol
_atom_type_description
_atom_type_scat_dispersion_real
_atom_type_scat_dispersion_imag
_atom_type_scat_source
C C 0.0033 0.0016 'International Tables Vol C Tables 4.2.6.8 and 6.1.1.4'
H H 0.0000 0.0000 'International Tables Vol C Tables 4.2.6.8 and 6.1.1.4'
O O 0.0106 0.0060 'International Tables Vol C Tables 4.2.6.8 and 6.1.1.4'
Zn Zn 0.2839 1.4301 'International Tables Vol C Tables 4.2.6.8 and 6.1.1.4'
F F 0.0171 0.0103 'International Tables Vol C Tables 4.2.6.8 and 6.1.1.4'

loop_
_geom_angle_atom_site_label_1
_geom_angle_atom_site_label_2
_geom_angle_atom_site_label_3
_geom_angle
_geom_angle_site_symmetry_1
_geom_angle_site_symmetry_3
O6 Zn1 O2 101.6(3) . .
O6 Zn1 O1 96.8(3) . .
O2 Zn1 O1 83.4(3) . .
O6 Zn1 O4 88.3(3) . .
O2 Zn1 O4 97.0(3) . .
O1 Zn1 O4 174.7(3) . .
O6 Zn1 O7 90.0(3) . .
O2 Zn1 O7 168.1(3) . .
O1 Zn1 O7 97.7(3) . .
O4 Zn1 O7 80.7(3) . .
O6 Zn1 O12 174.0(3) . .
O2 Zn1 O12 77.0(3) . .
O1 Zn1 O12 88.9(3) . .
O4 Zn1 O12 86.1(3) . .
O7 Zn1 O12 91.1(3) . .
O6 Zn1 Zn2 107.3(2) . .
O2 Zn1 Zn2 41.8(2) . .
O1 Zn1 Zn2 42.09(19) . .
O4 Zn1 Zn2 137.4(2) . .
O7 Zn1 Zn2 136.6(2) . .
O12 Zn1 Zn2 75.7(2) . .
O10 Zn2 O14 114.7(3) . 3_655
O10 Zn2 O2 113.9(3) . .
O14 Zn2 O2 112.0(3) 3_655 .
O10 Zn2 O1 110.5(3) . .
O14 Zn2 O1 114.5(3) 3_655 .
O2 Zn2 O1 88.6(3) . .
O10 Zn2 Zn1 116.4(2) . .
O14 Zn2 Zn1 128.9(2) 3_655 .
O2 Zn2 Zn1 44.3(2) . .
O1 Zn2 Zn1 44.76(19) . .
O13 Zn3 O1 104.3(3) . .
O13 Zn3 O11 143.8(3) . .
O1 Zn3 O11 111.8(3) . .
O13 Zn3 O8 93.4(3) . .
O1 Zn3 O8 92.9(3) . .
O11 Zn3 O8 87.7(3) . .
O13 Zn3 O9 85.8(3) . .
O1 Zn3 O9 97.9(3) . .
O11 Zn3 O9 86.5(3) . .
O8 Zn3 O9 169.0(3) . .
C21 Zn4 O3 129.7(4) . .
C21 Zn4 O2 129.2(4) . .
O3 Zn4 O2 91.3(3) . .
C21 Zn4 O12 119.5(4) . .
O3 Zn4 O12 95.7(3) . .
O2 Zn4 O12 76.2(3) . .
C22 Zn5 O5 143.6(5) . .
C22 Zn5 O4 119.3(6) . .
O5 Zn5 O4 89.3(3) . .
C22 Zn5 O7 120.1(4) . .
O5 Zn5 O7 86.7(3) . .
O4 Zn5 O7 75.9(3) . .
C7 F7A F9 98(4) . .
C7 F7A C8 55(2) . .
F9 F7A C8 46(2) . .
C8 F9 F7A 69.8(13) . .
C1 O1 Zn2 114.4(6) . .
C1 O1 Zn3 110.8(6) . .
Zn2 O1 Zn3 115.3(3) . .
C1 O1 Zn1 115.3(6) . .
Zn2 O1 Zn1 93.2(3) . .
Zn3 O1 Zn1 106.7(3) . .
C2 O2 Zn2 116.8(6) . .
C2 O2 Zn1 118.9(7) . .
Zn2 O2 Zn1 93.8(3) . .
C2 O2 Zn4 114.6(6) . .
Zn2 O2 Zn4 109.5(3) . .
Zn1 O2 Zn4 100.3(3) . .
C3 O3 Zn4 129.4(8) . .
C3 O4 Zn1 126.2(8) . .
C3 O4 Zn5 134.2(7) . .
Zn1 O4 Zn5 99.5(3) . .
C6 O5 Zn5 131.1(8) . .
C6 O6 Zn1 127.9(7) . .
C9 O7 Zn1 128.1(7) . .
C9 O7 Zn5 131.6(7) . .
Zn1 O7 Zn5 96.7(3) . .
C9 O8 Zn3 126.5(7) . .
C12 O9 Zn3 132.4(7) . .
C12 O10 Zn2 124.8(7) . .
C15 O11 Zn3 120.8(7) . .
C15 O12 Zn1 127.2(7) . .
C15 O12 Zn4 139.0(7) . .
Zn1 O12 Zn4 93.8(3) . .
C18 O13 Zn3 129.6(6) . .
C18 O14 Zn2 122.7(6) . 3_655
O1 C1 H1A 109.5 . .
O1 C1 H1B 109.5 . .
H1A C1 H1B 109.5 . .
O1 C1 H1C 109.5 . .
H1A C1 H1C 109.5 . .
H1B C1 H1C 109.5 . .
O2 C2 H2A 109.5 . .
O2 C2 H2B 109.5 . .
H2A C2 H2B 109.5 . .
O2 C2 H2C 109.5 . .
H2A C2 H2C 109.5 . .
H2B C2 H2C 109.5 . .
O3 C3 O4 127.6(11) . .
O3 C3 C4 115.8(17) . .
O4 C3 C4 116.4(18) . .
O3 C3 C4A 115.0(16) . .
O4 C3 C4A 116.5(16) . .
F2 C4 F1 103(3) . .
F2 C4 C5 114(3) . .
F1 C4 C5 101(3) . .
F2 C4 C3 112(2) . .
F1 C4 C3 115(3) . .
C5 C4 C3 111(3) . .
F4 C5 F5 113(4) . .
F4 C5 C4 115(4) . .
F5 C5 C4 111(4) . .
F4 C5 F3 117(5) . .
F5 C5 F3 97(3) . .
C4 C5 F3 102(4) . .
F1A C4A F2A 115(4) . .
F1A C4A C5A 110(5) . .
F2A C4A C5A 106(3) . .
F1A C4A C3 101(3) . .
F2A C4A C3 107(3) . .
C5A C4A C3 117(3) . .
F5A C5A F3A 110(4) . .
F5A C5A F4A 113(4) . .
F3A C5A F4A 104(4) . .
F5A C5A C4A 113(4) . .
F3A C5A C4A 113(4) . .
F4A C5A C4A 105(4) . .
O6 C6 O5 130.1(11) . .
O6 C6 C7 115.4(10) . .
O5 C6 C7 114.5(11) . .
F6A C7 F7 66(4) . .
F6A C7 F6 47(4) . .
F7 C7 F6 109.2(13) . .
F6A C7 F7A 105(4) . .
F6 C7 F7A 140(2) . .
F6A C7 C8 136(3) . .
F7 C7 C8 110.5(15) . .
F6 C7 C8 103.1(16) . .
F7A C7 C8 77(4) . .
F6A C7 C6 108(2) . .
F7 C7 C6 109.9(12) . .
F6 C7 C6 110.9(11) . .
F7A C7 C6 105.8(17) . .
C8 C7 C6 113.1(10) . .
F8 C8 F10 112.1(16) . .
F8 C8 F9 104.4(18) . .
F10 C8 F9 111.1(17) . .
F8 C8 C7 112.0(15) . .
F10 C8 C7 109.6(17) . .
F9 C8 C7 107.4(15) . .
F8 C8 F7A 140.9(17) . .
F10 C8 F7A 106.7(17) . .
F9 C8 F7A 64(2) . .
C7 C8 F7A 47.8(18) . .
O8 C9 O7 127.8(11) . .
O8 C9 C10 114.3(10) . .
O7 C9 C10 117.8(10) . .
F11 C10 F12 107.0(11) . .
F11 C10 C11 108.3(12) . .
F12 C10 C11 106.8(11) . .
F11 C10 C9 110.7(10) . .
F12 C10 C9 110.9(10) . .
C11 C10 C9 112.9(12) . .
F13 C11 F15 110.0(14) . .
F13 C11 F14 110.3(14) . .
F15 C11 F14 108.7(17) . .
F13 C11 C10 110.8(17) . .
F15 C11 C10 109.9(12) . .
F14 C11 C10 107.1(12) . .
O9 C12 O10 129.9(10) . .
O9 C12 C13 115.3(10) . .
O10 C12 C13 114.7(10) . .
F17 C13 F16 106.6(10) . .
F17 C13 C14 107.4(10) . .
F16 C13 C14 107.0(10) . .
F17 C13 C12 111.4(10) . .
F16 C13 C12 110.6(9) . .
C14 C13 C12 113.4(10) . .
F19 C14 F20 109.1(12) . .
F19 C14 F18 110.4(11) . .
F20 C14 F18 107.2(12) . .
F19 C14 C13 108.5(11) . .
F20 C14 C13 111.3(11) . .
F18 C14 C13 110.5(11) . .
O11 C15 O12 126.0(10) . .
O11 C15 C16 116.9(10) . .
O12 C15 C16 117.1(10) . .
F21 C16 F22 107.2(11) . .
F21 C16 C17 109.4(11) . .
F22 C16 C17 106.8(10) . .
F21 C16 C15 111.7(9) . .
F22 C16 C15 110.6(10) . .
C17 C16 C15 110.9(11) . .
F24 C17 F25 109.1(15) . .
F24 C17 F23 110.4(11) . .
F25 C17 F23 106.0(12) . .
F24 C17 C16 112.5(12) . .
F25 C17 C16 110.1(11) . .
F23 C17 C16 108.5(12) . .
O13 C18 O14 126.5(9) . .
O13 C18 C19 119.2(9) . .
O14 C18 C19 114.3(8) . .
F26 C19 F27 109.4(9) . .
F26 C19 C20 105.5(9) . .
F27 C19 C20 109.0(9) . .
F26 C19 C18 109.4(8) . .
F27 C19 C18 109.8(9) . .
C20 C19 C18 113.6(9) . .
F28 C20 F30 108.8(11) . .
F28 C20 F29 108.3(10) . .
F30 C20 F29 109.1(11) . .
F28 C20 C19 111.5(10) . .
F30 C20 C19 108.8(10) . .
F29 C20 C19 110.3(11) . .
Zn4 C21 H21A 109.5 . .
Zn4 C21 H21B 109.5 . .
H21A C21 H21B 109.5 . .
Zn4 C21 H21C 109.5 . .
H21A C21 H21C 109.5 . .
H21B C21 H21C 109.5 . .
Zn5 C22 H22A 109.5 . .
Zn5 C22 H22B 109.5 . .
H22A C22 H22B 109.5 . .
Zn5 C22 H22C 109.5 . .
H22A C22 H22C 109.5 . .
H22B C22 H22C 109.5 . .

loop_
_geom_bond_atom_site_label_1
_geom_bond_atom_site_label_2
_geom_bond_distance
_geom_bond_site_symmetry_2
Zn1 O6 2.010(8) .
Zn1 O2 2.081(8) .
Zn1 O1 2.095(7) .
Zn1 O4 2.103(7) .
Zn1 O7 2.107(8) .
Zn1 O12 2.180(8) .
Zn1 Zn2 2.9712(18) .
Zn2 O10 1.923(8) .
Zn2 O14 1.932(7) 3_655
Zn2 O2 1.986(7) .
Zn2 O1 1.995(7) .
Zn3 O13 2.014(7) .
Zn3 O1 2.023(7) .
Zn3 O11 2.035(7) .
Zn3 O8 2.056(8) .
Zn3 O9 2.071(9) .
Zn4 C21 1.931(13) .
Zn4 O3 2.026(8) .
Zn4 O2 2.090(7) .
Zn4 O12 2.207(8) .
Zn5 C22 1.908(11) .
Zn5 O5 1.955(8) .
Zn5 O4 2.173(9) .
Zn5 O7 2.258(7) .
F1 C4 1.36(6) .
F2 C4 1.321(19) .
F3 C5 1.49(5) .
F4 C5 1.34(8) .
F5 C5 1.38(4) .
F1A C4A 1.24(7) .
F2A C4A 1.34(4) .
F3A C5A 1.26(6) .
F4A C5A 1.38(7) .
F5A C5A 1.26(5) .
F6 C7 1.356(18) .
F7 C7 1.320(18) .
F6A C7 1.29(4) .
F7A C7 1.383(19) .
F7A F9 1.74(9) .
F7A C8 1.82(7) .
F8 C8 1.28(2) .
F9 C8 1.40(3) .
F10 C8 1.300(18) .
F11 C10 1.322(15) .
F12 C10 1.346(14) .
F13 C11 1.29(2) .
F14 C11 1.36(2) .
F15 C11 1.325(18) .
F16 C13 1.369(13) .
F17 C13 1.332(15) .
F18 C14 1.328(15) .
F19 C14 1.312(16) .
F20 C14 1.317(16) .
F21 C16 1.328(15) .
F22 C16 1.376(13) .
F23 C17 1.377(15) .
F24 C17 1.311(19) .
F25 C17 1.329(16) .
F26 C19 1.359(12) .
F27 C19 1.364(14) .
F28 C20 1.302(14) .
F29 C20 1.341(15) .
F30 C20 1.333(16) .
O1 C1 1.476(12) .
O2 C2 1.476(12) .
O3 C3 1.235(15) .
O4 C3 1.284(14) .
O5 C6 1.249(14) .
O6 C6 1.239(14) .
O7 C9 1.265(13) .
O8 C9 1.238(13) .
O9 C12 1.244(14) .
O10 C12 1.248(13) .
O11 C15 1.249(13) .
O12 C15 1.252(13) .
O13 C18 1.240(12) .
O14 C18 1.269(12) .
O14 Zn2 1.932(7) 3_655
C1 H1A 0.9800 .
C1 H1B 0.9800 .
C1 H1C 0.9800 .
C2 H2A 0.9800 .
C2 H2B 0.9800 .
C2 H2C 0.9800 .
C3 C4 1.53(4) .
C3 C4A 1.59(4) .
C4 C5 1.42(6) .
C4A C5A 1.50(6) .
C6 C7 1.578(16) .
C7 C8 1.53(2) .
C9 C10 1.572(16) .
C10 C11 1.53(2) .
C12 C13 1.562(16) .
C13 C14 1.525(18) .
C15 C16 1.557(15) .
C16 C17 1.50(2) .
C18 C19 1.543(14) .
C19 C20 1.535(16) .
C21 H21A 0.9800 .
C21 H21B 0.9800 .
C21 H21C 0.9800 .
C22 H22A 0.9800 .
C22 H22B 0.9800 .
C22 H22C 0.9800 .
